data_4120206
loop_
_publ_author_name
'Zhaojin Wang'
'Hongde Ye'
'Yuguang Li'
'Yizhi Li'
'Hong Yan'

_publ_section_title
;
 Unprecedented Boron-Functionalized Carborane Derivatives by Facile and
 Selective Cobalt-Induced B-H Activation
;
_journal_name_full 'Journal of the American Chemical Society'
_journal_page_first 11289
_journal_page_last 11298
_journal_paper_doi 10.1021/ja4047075
_journal_volume 135
_journal_year 2013
_chemical_formula_moiety 'C21 H25 B10 Co O S2'
_chemical_formula_sum 'C21 H25 B10 Co O S2'
_chemical_formula_weight 524.56
_chemical_name_systematic
; 
 ? 
;
_space_group_IT_number 14
_symmetry_cell_setting monoclinic
_symmetry_space_group_name_Hall '-P 2ybc'
_symmetry_space_group_name_H-M 'P 1 21/c 1'
_atom_sites_solution_hydrogens geom
_atom_sites_solution_primary direct
_atom_sites_solution_secondary difmap
_audit_creation_method SHELXL-97
_cell_angle_alpha 90.00
_cell_angle_beta 92.862(2)
_cell_angle_gamma 90.00
_cell_formula_units_Z 4
_cell_length_a 11.1032(12)
_cell_length_b 19.663(2)
_cell_length_c 11.7381(13)
_cell_measurement_reflns_used 1328
_cell_measurement_temperature 291(2)
_cell_measurement_theta_max 20.40
_cell_measurement_theta_min 2.67
_cell_volume 2559.5(5)
_computing_cell_refinement SMART
_computing_data_collection 'SMART (Bruker, 2000)'
_computing_data_reduction 'SAINT (Bruker, 2000)'
_computing_molecular_graphics SHELXTL
_computing_publication_material SHELXTL
_computing_structure_refinement SHELXTL
_computing_structure_solution 'SHELXTL (Bruker, 2000)'
_diffrn_ambient_temperature 291(2)
_diffrn_measured_fraction_theta_full 0.998
_diffrn_measured_fraction_theta_max 0.998
_diffrn_measurement_device_type 'Bruker Smart Apex CCD'
_diffrn_measurement_method 'phi and omega scans'
_diffrn_radiation_monochromator graphite
_diffrn_radiation_source 'fine-focus sealed tube'
_diffrn_radiation_type MoK\a
_diffrn_radiation_wavelength 0.71073
_diffrn_reflns_av_R_equivalents 0.0452
_diffrn_reflns_av_sigmaI/netI 0.0526
_diffrn_reflns_limit_h_max 13
_diffrn_reflns_limit_h_min -9
_diffrn_reflns_limit_k_max 24
_diffrn_reflns_limit_k_min -24
_diffrn_reflns_limit_l_max 14
_diffrn_reflns_limit_l_min -14
_diffrn_reflns_number 13770
_diffrn_reflns_theta_full 26.00
_diffrn_reflns_theta_max 26.00
_diffrn_reflns_theta_min 1.84
_exptl_absorpt_coefficient_mu 0.849
_exptl_absorpt_correction_T_max 0.8223
_exptl_absorpt_correction_T_min 0.7849
_exptl_absorpt_correction_type multi-scan
_exptl_absorpt_process_details 'SADABS; Bruker, 2000'
_exptl_crystal_colour Red
_exptl_crystal_density_diffrn 1.361
_exptl_crystal_description Block
_exptl_crystal_F_000 1072
_exptl_crystal_size_max 0.30
_exptl_crystal_size_mid 0.26
_exptl_crystal_size_min 0.24
_refine_diff_density_max 0.431
_refine_diff_density_min -0.471
_refine_diff_density_rms 0.057
_refine_ls_extinction_method none
_refine_ls_goodness_of_fit_ref 1.055
_refine_ls_hydrogen_treatment constr
_refine_ls_matrix_type full
_refine_ls_number_parameters 316
_refine_ls_number_reflns 5033
_refine_ls_number_restraints 0
_refine_ls_restrained_S_all 1.055
_refine_ls_R_factor_all 0.0696
_refine_ls_R_factor_gt 0.0497
_refine_ls_shift/su_max 0.000
_refine_ls_shift/su_mean 0.000
_refine_ls_structure_factor_coef Fsqd
_refine_ls_weighting_details 'calc w=1/[\s^2^(Fo^2^)+(0.0519P)^2^+0.4964P] where P=(Fo^2^+2Fc^2^)/3'
_refine_ls_weighting_scheme calc
_refine_ls_wR_factor_gt 0.1059
_refine_ls_wR_factor_ref 0.1104
_reflns_number_gt 3768
_reflns_number_total 5033
_reflns_threshold_expression >2sigma(I)
_cod_data_source_file ja4047075_si_001_06.cif
_cod_data_source_block 4b
_cod_original_sg_symbol_H-M 'P 21/c'
_cod_database_code 4120206

loop_
_symmetry_equiv_pos_as_xyz
'x, y, z'
'-x, y+1/2, -z+1/2'
'-x, -y, -z'
'x, -y-1/2, z-1/2'

loop_
_atom_site_label
_atom_site_type_symbol
_atom_site_fract_x
_atom_site_fract_y
_atom_site_fract_z
_atom_site_U_iso_or_equiv
_atom_site_adp_type
_atom_site_occupancy
_atom_site_symmetry_multiplicity
_atom_site_calc_flag
_atom_site_refinement_flags
Co1 Co 0.49400(3) 0.06085(2) 0.75653(4) 0.04098(13) Uani 1 1 d .
O1 O 0.47277(19) 0.36937(11) 0.61653(19) 0.0480(5) Uani 1 1 d .
S2 S 0.63237(6) 0.08378(4) 0.88267(6) 0.03981(18) Uani 1 1 d .
S1 S 0.60860(7) 0.04252(4) 0.61822(7) 0.04214(19) Uani 1 1 d .
B3 B 0.8154(3) 0.13296(17) 0.7190(3) 0.0372(7) Uani 1 1 d .
B4 B 0.9007(3) 0.11376(18) 0.8483(3) 0.0399(7) Uani 1 1 d .
H10A H 0.9072 0.1471 0.9079 0.048 Uiso 1 1 d R
B5 B 0.8877(3) 0.02698(19) 0.8825(3) 0.0435(8) Uani 1 1 d .
H10F H 0.8872 0.0122 0.9604 0.052 Uiso 1 1 d R
B6 B 0.7972(3) -0.01294(17) 0.7759(3) 0.0405(7) Uani 1 1 d .
H10G H 0.7442 -0.0499 0.7921 0.049 Uiso 1 1 d R
B7 B 0.8662(3) -0.00572(18) 0.6439(3) 0.0438(8) Uani 1 1 d .
H10B H 0.8529 -0.0388 0.5845 0.053 Uiso 1 1 d R
B8 B 0.8777(3) 0.08269(18) 0.6125(3) 0.0415(8) Uani 1 1 d .
H10C H 0.8704 0.0958 0.5337 0.050 Uiso 1 1 d R
B9 B 0.9737(3) 0.12121(17) 0.7182(3) 0.0400(7) Uani 1 1 d .
H10H H 1.0259 0.1586 0.7028 0.048 Uiso 1 1 d R
B10 B 1.0168(3) 0.05759(18) 0.8179(3) 0.0429(8) Uani 1 1 d .
H10I H 1.0938 0.0590 0.8588 0.052 Uiso 1 1 d R
B11 B 0.9537(3) -0.02106(19) 0.7735(3) 0.0464(8) Uani 1 1 d .
H10D H 0.9948 -0.0632 0.7890 0.056 Uiso 1 1 d R
B12 B 1.0032(3) 0.03791(18) 0.6711(3) 0.0449(8) Uani 1 1 d .
H10E H 1.0726 0.0289 0.6279 0.054 Uiso 1 1 d R
C2 C 0.7704(3) 0.07010(15) 0.8154(2) 0.0379(6) Uani 1 1 d .
C1 C 0.7577(3) 0.05088(15) 0.6794(3) 0.0412(7) Uani 1 1 d .
C18 C 0.3562(3) 0.06554(16) 0.8639(3) 0.0440(7) Uani 1 1 d .
H18 H 0.3623 0.0734 0.9421 0.053 Uiso 1 1 calc R
C19 C 0.3596(3) 0.00332(15) 0.8104(2) 0.0409(7) Uani 1 1 d .
H19 H 0.3704 -0.0385 0.8467 0.049 Uiso 1 1 calc R
C20 C 0.3438(3) 0.01332(16) 0.6920(3) 0.0437(7) Uani 1 1 d .
H20 H 0.3417 -0.0201 0.6359 0.052 Uiso 1 1 calc R
C21 C 0.3320(3) 0.08228(16) 0.6753(3) 0.0442(7) Uani 1 1 d .
H21 H 0.3193 0.1039 0.6053 0.053 Uiso 1 1 calc R
C17 C 0.3423(3) 0.11377(17) 0.7797(3) 0.0460(7) Uani 1 1 d .
H17 H 0.3402 0.1605 0.7915 0.055 Uiso 1 1 calc R
C8 C 0.7497(3) 0.20326(16) 0.7022(3) 0.0444(7) Uani 1 1 d .
C9 C 0.8210(3) 0.25785(15) 0.6369(3) 0.0428(7) Uani 1 1 d .
H9A H 0.8993 0.2679 0.6733 0.051 Uiso 1 1 calc R
H9B H 0.8292 0.2465 0.5572 0.051 Uiso 1 1 calc R
C5 C 0.7297(3) 0.31305(17) 0.6537(3) 0.0498(8) Uani 1 1 d .
H5 H 0.7430 0.3573 0.6181 0.060 Uiso 1 1 calc R
C6 C 0.7239(3) 0.31069(16) 0.7810(3) 0.0470(7) Uani 1 1 d .
H6 H 0.7120 0.3474 0.8291 0.056 Uiso 1 1 calc R
C7 C 0.7386(3) 0.24739(16) 0.8112(3) 0.0480(7) Uani 1 1 d .
H7 H 0.7419 0.2312 0.8857 0.058 Uiso 1 1 calc R
C3 C 0.6265(3) 0.21261(17) 0.6432(3) 0.0510(8) Uani 1 1 d .
H3 H 0.5725 0.1782 0.6217 0.061 Uiso 1 1 calc R
C4 C 0.6099(3) 0.27788(16) 0.6278(3) 0.0465(7) Uani 1 1 d .
C10 C 0.4911(3) 0.30978(15) 0.5909(3) 0.0409(7) Uani 1 1 d .
C11 C 0.3941(3) 0.27095(16) 0.5259(3) 0.0445(7) Uani 1 1 d .
C12 C 0.4215(3) 0.22105(16) 0.4472(3) 0.0435(7) Uani 1 1 d .
H12 H 0.5012 0.2095 0.4357 0.052 Uiso 1 1 calc R
C13 C 0.3266(3) 0.18865(17) 0.3859(3) 0.0453(7) Uani 1 1 d .
H13A H 0.3425 0.1556 0.3320 0.054 Uiso 1 1 calc R
C14 C 0.2090(3) 0.20629(15) 0.4061(3) 0.0439(7) Uani 1 1 d .
H14 H 0.1460 0.1844 0.3657 0.053 Uiso 1 1 calc R
C15 C 0.1839(3) 0.25379(16) 0.4821(3) 0.0491(8) Uani 1 1 d .
H15 H 0.1040 0.2646 0.4941 0.059 Uiso 1 1 calc R
C16 C 0.2753(3) 0.28703(17) 0.5430(3) 0.0470(7) Uani 1 1 d .
H16 H 0.2570 0.3203 0.5957 0.056 Uiso 1 1 calc R

loop_
_atom_site_aniso_label
_atom_site_aniso_U_11
_atom_site_aniso_U_22
_atom_site_aniso_U_33
_atom_site_aniso_U_23
_atom_site_aniso_U_13
_atom_site_aniso_U_12
Co1 0.0305(2) 0.0443(2) 0.0480(3) 0.00433(17) 0.00056(17) -0.00513(16)
O1 0.0434(12) 0.0473(12) 0.0518(13) -0.0116(10) -0.0110(10) 0.0171(9)
S2 0.0333(4) 0.0473(4) 0.0391(4) 0.0082(3) 0.0045(3) -0.0097(3)
S1 0.0385(4) 0.0416(4) 0.0463(4) 0.0032(3) 0.0011(3) -0.0043(3)
B3 0.0391(18) 0.0429(18) 0.0299(16) 0.0066(13) 0.0033(13) -0.0061(13)
B4 0.0303(16) 0.0473(19) 0.0419(18) 0.0102(14) -0.0002(14) -0.0082(13)
B5 0.0411(19) 0.047(2) 0.0422(18) 0.0161(15) 0.0013(15) 0.0022(14)
B6 0.0417(18) 0.0385(18) 0.0416(18) 0.0098(14) 0.0059(14) 0.0082(14)
B7 0.046(2) 0.0423(19) 0.0443(19) 0.0084(15) 0.0174(15) 0.0135(15)
B8 0.0456(19) 0.0417(18) 0.0379(18) 0.0090(14) 0.0086(15) 0.0060(14)
B9 0.0357(17) 0.0424(18) 0.0422(18) 0.0136(15) 0.0061(14) 0.0021(14)
B10 0.0372(17) 0.0473(19) 0.0442(19) 0.0179(15) 0.0007(14) 0.0013(14)
B11 0.0435(19) 0.047(2) 0.049(2) 0.0151(16) 0.0100(16) 0.0079(15)
B12 0.0427(19) 0.0435(19) 0.0493(19) 0.0159(16) 0.0112(15) 0.0047(14)
C2 0.0355(15) 0.0404(15) 0.0377(15) 0.0133(12) -0.0004(12) -0.0019(11)
C1 0.0369(16) 0.0421(16) 0.0453(17) 0.0083(13) 0.0073(13) 0.0074(12)
C18 0.0333(15) 0.0500(18) 0.0494(18) -0.0019(14) 0.0083(13) -0.0067(13)
C19 0.0388(15) 0.0386(15) 0.0449(16) 0.0172(13) -0.0015(13) -0.0107(12)
C20 0.0491(18) 0.0432(16) 0.0390(16) -0.0079(13) 0.0047(13) -0.0129(13)
C21 0.0395(16) 0.0528(18) 0.0401(16) 0.0157(13) -0.0006(13) -0.0037(13)
C17 0.0434(17) 0.0453(17) 0.0489(19) -0.0046(14) -0.0025(14) 0.0025(13)
C8 0.0396(16) 0.0499(18) 0.0439(17) 0.0045(13) 0.0030(13) -0.0075(13)
C9 0.0456(17) 0.0377(15) 0.0450(17) 0.0067(13) -0.0006(13) -0.0060(13)
C5 0.0519(19) 0.0466(18) 0.0491(18) 0.0001(14) -0.0137(15) 0.0088(14)
C6 0.0499(19) 0.0448(18) 0.0477(18) -0.0056(14) 0.0167(14) 0.0085(13)
C7 0.0458(18) 0.0459(18) 0.0521(19) -0.0065(14) -0.0001(14) 0.0086(14)
C3 0.0509(19) 0.0472(18) 0.055(2) 0.0082(15) -0.0003(15) -0.0039(14)
C4 0.0470(18) 0.0454(18) 0.0461(17) -0.0015(14) -0.0088(14) 0.0029(13)
C10 0.0464(18) 0.0378(15) 0.0389(15) 0.0012(12) 0.0055(13) 0.0147(12)
C11 0.0507(18) 0.0429(16) 0.0400(16) 0.0093(13) 0.0034(14) 0.0026(13)
C12 0.0419(17) 0.0443(17) 0.0441(17) -0.0021(13) 0.0003(13) 0.0036(13)
C13 0.0456(18) 0.0522(18) 0.0369(15) -0.0024(13) -0.0119(13) 0.0042(13)
C14 0.0446(17) 0.0398(16) 0.0456(17) 0.0103(13) -0.0153(14) -0.0121(12)
C15 0.0454(18) 0.0481(18) 0.0534(19) 0.0129(15) -0.0012(14) 0.0026(14)
C16 0.0489(18) 0.0495(18) 0.0423(17) -0.0038(14) 0.0007(14) 0.0011(14)

loop_
_atom_type_symbol
_atom_type_description
_atom_type_scat_dispersion_real
_atom_type_scat_dispersion_imag
_atom_type_scat_source
C C 0.0033 0.0016 'International Tables Vol C Tables 4.2.6.8 and 6.1.1.4'
H H 0.0000 0.0000 'International Tables Vol C Tables 4.2.6.8 and 6.1.1.4'
B B 0.0013 0.0007 'International Tables Vol C Tables 4.2.6.8 and 6.1.1.4'
O O 0.0106 0.0060 'International Tables Vol C Tables 4.2.6.8 and 6.1.1.4'
S S 0.1246 0.1234 'International Tables Vol C Tables 4.2.6.8 and 6.1.1.4'
Co Co 0.3494 0.9721 'International Tables Vol C Tables 4.2.6.8 and 6.1.1.4'

loop_
_geom_angle_atom_site_label_1
_geom_angle_atom_site_label_2
_geom_angle_atom_site_label_3
_geom_angle
C19 Co1 C17 66.82(13)
C19 Co1 C20 40.89(12)
C17 Co1 C20 67.02(13)
C19 Co1 C18 39.90(12)
C17 Co1 C18 39.71(13)
C20 Co1 C18 67.77(12)
C19 Co1 C21 67.02(12)
C17 Co1 C21 39.63(13)
C20 Co1 C21 39.57(13)
C18 Co1 C21 66.82(13)
C19 Co1 S2 115.08(9)
C17 Co1 S2 112.14(9)
C20 Co1 S2 155.55(9)
C18 Co1 S2 95.65(9)
C21 Co1 S2 150.64(10)
C19 Co1 S1 128.70(10)
C17 Co1 S1 136.31(9)
C20 Co1 S1 98.51(9)
C18 Co1 S1 166.28(9)
C21 Co1 S1 102.96(9)
S2 Co1 S1 97.32(3)
C2 S2 Co1 105.48(10)
C1 S1 Co1 104.76(10)
C8 B3 B8 127.0(3)
C8 B3 C2 123.5(3)
B8 B3 C2 101.3(2)
C8 B3 B9 124.6(3)
B8 B3 B9 59.9(2)
C2 B3 B9 102.9(2)
C8 B3 B4 121.0(3)
B8 B3 B4 105.9(2)
C2 B3 B4 57.51(16)
B9 B3 B4 59.56(18)
C8 B3 C1 127.1(2)
B8 B3 C1 57.17(18)
C2 B3 C1 54.95(17)
B9 B3 C1 102.9(2)
B4 B3 C1 101.4(2)
C2 B4 B10 105.1(3)
C2 B4 B5 59.10(18)
B10 B4 B5 60.2(2)
C2 B4 B9 105.4(2)
B10 B4 B9 60.15(19)
B5 B4 B9 108.9(3)
C2 B4 B3 60.54(17)
B10 B4 B3 109.0(3)
B5 B4 B3 110.6(2)
B9 B4 B3 59.79(18)
C2 B4 H10A 122.7
B10 B4 H10A 123.4
B5 B4 H10A 120.0
B9 B4 H10A 123.5
B3 B4 H10A 119.5
C2 B5 B6 59.82(18)
C2 B5 B10 104.5(2)
B6 B5 B10 107.3(3)
C2 B5 B4 58.97(18)
B6 B5 B4 108.8(2)
B10 B5 B4 59.51(19)
C2 B5 B11 105.3(2)
B6 B5 B11 59.4(2)
B10 B5 B11 59.9(2)
B4 B5 B11 108.0(2)
C2 B5 H10F 123.2
B6 B5 H10F 120.9
B10 B5 H10F 123.9
B4 B5 H10F 121.0
B11 B5 H10F 123.1
C2 B6 C1 56.59(17)
C2 B6 B11 106.0(3)
C1 B6 B11 106.0(2)
C2 B6 B5 58.98(19)
C1 B6 B5 105.1(2)
B11 B6 B5 61.1(2)
C2 B6 B7 104.3(2)
C1 B6 B7 58.33(17)
B11 B6 B7 61.2(2)
B5 B6 B7 109.4(3)
C2 B6 H10G 123.2
C1 B6 H10G 122.7
B11 B6 H10G 123.7
B5 B6 H10G 122.3
B7 B6 H10G 122.1
C1 B7 B12 104.6(3)
C1 B7 B6 59.79(18)
B12 B7 B6 106.8(3)
C1 B7 B8 58.24(18)
B12 B7 B8 59.5(2)
B6 B7 B8 107.4(2)
C1 B7 B11 105.2(3)
B12 B7 B11 60.1(2)
B6 B7 B11 58.80(19)
B8 B7 B11 107.4(3)
C1 B7 H10B 122.3
B12 B7 H10B 124.2
B6 B7 H10B 121.6
B8 B7 H10B 121.4
B11 B7 H10B 124.1
C1 B8 B12 105.0(2)
C1 B8 B3 62.21(19)
B12 B8 B3 109.6(2)
C1 B8 B9 107.0(2)
B12 B8 B9 60.1(2)
B3 B8 B9 60.36(19)
C1 B8 B7 58.62(18)
B12 B8 B7 59.6(2)
B3 B8 B7 111.4(2)
B9 B8 B7 108.6(2)
C1 B8 H10C 120.9
B12 B8 H10C 122.7
B3 B8 H10C 121.0
B9 B8 H10C 125.6
B7 B8 H10C 117.3
B10 B9 B12 60.1(2)
B10 B9 B8 107.2(2)
B12 B9 B8 59.8(2)
B10 B9 B4 59.30(19)
B12 B9 B4 107.1(2)
B8 B9 B4 106.5(2)
B10 B9 B3 109.0(2)
B12 B9 B3 108.8(2)
B8 B9 B3 59.72(19)
B4 B9 B3 60.65(18)
B10 B9 H10H 121.5
B12 B9 H10H 122.0
B8 B9 H10H 123.1
B4 B9 H10H 122.2
B3 B9 H10H 120.6
B4 B10 B5 60.25(19)
B4 B10 B9 60.55(19)
B5 B10 B9 109.2(2)
B4 B10 B12 108.0(2)
B5 B10 B12 108.3(3)
B9 B10 B12 60.0(2)
B4 B10 B11 109.1(3)
B5 B10 B11 60.5(2)
B9 B10 B11 109.6(3)
B12 B10 B11 60.4(2)
B4 B10 H10I 121.9
B5 B10 H10I 121.3
B9 B10 H10I 121.1
B12 B10 H10I 121.6
B11 B10 H10I 120.2
B6 B11 B10 107.2(3)
B6 B11 B5 59.6(2)
B10 B11 B5 59.6(2)
B6 B11 B12 107.0(2)
B10 B11 B12 59.8(2)
B5 B11 B12 107.0(3)
B6 B11 B7 59.99(19)
B10 B11 B7 107.1(2)
B5 B11 B7 107.2(2)
B12 B11 B7 59.2(2)
B6 B11 H10D 122.8
B10 B11 H10D 121.5
B5 B11 H10D 122.2
B12 B11 H10D 122.1
B7 B11 H10D 122.7
B8 B12 B7 60.87(19)
B8 B12 B9 60.2(2)
B7 B12 B9 109.7(2)
B8 B12 B10 107.4(3)
B7 B12 B10 108.3(2)
B9 B12 B10 59.9(2)
B8 B12 B11 109.0(2)
B7 B12 B11 60.7(2)
B9 B12 B11 109.0(3)
B10 B12 B11 59.8(2)
B8 B12 H10E 121.8
B7 B12 H10E 121.5
B9 B12 H10E 120.2
B10 B12 H10E 121.6
B11 B12 H10E 121.4
C1 C2 B4 111.5(2)
C1 C2 B5 111.1(2)
B4 C2 B5 61.93(19)
C1 C2 B6 61.88(18)
B4 C2 B6 112.4(2)
B5 C2 B6 61.2(2)
C1 C2 B3 63.28(18)
B4 C2 B3 61.95(18)
B5 C2 B3 114.1(2)
B6 C2 B3 115.6(2)
C1 C2 S2 115.65(19)
B4 C2 S2 124.2(2)
B5 C2 S2 121.5(2)
B6 C2 S2 115.18(19)
B3 C2 S2 117.14(19)
C2 C1 B8 109.5(2)
C2 C1 B7 111.1(2)
B8 C1 B7 63.14(19)
C2 C1 B6 61.53(18)
B8 C1 B6 113.0(2)
B7 C1 B6 61.87(18)
C2 C1 S1 116.56(19)
B8 C1 S1 125.7(2)
B7 C1 S1 119.7(2)
B6 C1 S1 113.4(2)
C2 C1 B3 61.76(17)
B8 C1 B3 60.62(19)
B7 C1 B3 113.8(2)
B6 C1 B3 114.1(2)
S1 C1 B3 120.12(19)
C17 C18 C19 106.9(3)
C17 C18 Co1 69.27(18)
C19 C18 Co1 68.81(17)
C17 C18 H18 126.6
C19 C18 H18 126.6
Co1 C18 H18 126.9
C18 C19 C20 108.8(3)
C18 C19 Co1 71.28(16)
C20 C19 Co1 70.51(16)
C18 C19 H19 125.6
C20 C19 H19 125.6
Co1 C19 H19 124.2
C21 C20 C19 106.5(3)
C21 C20 Co1 70.66(17)
C19 C20 Co1 68.60(16)
C21 C20 H20 126.7
C19 C20 H20 126.7
Co1 C20 H20 125.6
C17 C21 C20 108.4(3)
C17 C21 Co1 69.12(18)
C20 C21 Co1 69.77(17)
C17 C21 H21 125.8
C20 C21 H21 125.8
Co1 C21 H21 126.9
C21 C17 C18 109.4(3)
C21 C17 Co1 71.25(18)
C18 C17 Co1 71.02(19)
C21 C17 H17 125.3
C18 C17 H17 125.3
Co1 C17 H17 124.0
C3 C8 C7 101.7(3)
C3 C8 C9 99.3(3)
C7 C8 C9 94.8(2)
C3 C8 B3 124.6(3)
C7 C8 B3 116.3(3)
C9 C8 B3 115.1(3)
C5 C9 C8 94.0(3)
C5 C9 H9A 112.9
C8 C9 H9A 112.9
C5 C9 H9B 112.9
C8 C9 H9B 112.9
H9A C9 H9B 110.3
C6 C5 C9 99.9(2)
C6 C5 C4 96.0(3)
C9 C5 C4 103.6(3)
C6 C5 H5 117.9
C9 C5 H5 117.9
C4 C5 H5 117.9
C7 C6 C5 106.8(3)
C7 C6 H6 126.6
C5 C6 H6 126.6
C6 C7 C8 108.9(3)
C6 C7 H7 125.6
C8 C7 H7 125.6
C4 C3 C8 107.4(3)
C4 C3 H3 126.3
C8 C3 H3 126.3
C3 C4 C10 124.3(3)
C3 C4 C5 107.7(3)
C10 C4 C5 128.0(3)
O1 C10 C11 119.1(3)
O1 C10 C4 118.7(3)
C11 C10 C4 122.2(3)
C16 C11 C12 120.1(3)
C16 C11 C10 118.5(3)
C12 C11 C10 121.4(3)
C11 C12 C13 118.6(3)
C11 C12 H12 120.7
C13 C12 H12 120.7
C14 C13 C12 119.4(3)
C14 C13 H13A 120.3
C12 C13 H13A 120.3
C15 C14 C13 121.5(3)
C15 C14 H14 119.3
C13 C14 H14 119.3
C14 C15 C16 120.5(3)
C14 C15 H15 119.7
C16 C15 H15 119.7
C15 C16 C11 120.0(3)
C15 C16 H16 120.0
C11 C16 H16 120.0

loop_
_geom_bond_atom_site_label_1
_geom_bond_atom_site_label_2
_geom_bond_distance
Co1 C19 2.001(3)
Co1 C17 2.010(3)
Co1 C20 2.026(3)
Co1 C18 2.032(3)
Co1 C21 2.037(3)
Co1 S2 2.1281(8)
Co1 S1 2.1425(9)
O1 C10 1.229(3)
S2 C2 1.780(3)
S1 C1 1.779(3)
B3 C8 1.571(5)
B3 B8 1.762(5)
B3 C2 1.765(4)
B3 B9 1.774(5)
B3 B4 1.789(4)
B3 C1 1.789(5)
B4 C2 1.710(4)
B4 B10 1.747(5)
B4 B5 1.760(5)
B4 B9 1.769(5)
B4 H10A 0.9600
B5 C2 1.712(4)
B5 B6 1.750(5)
B5 B10 1.760(5)
B5 B11 1.777(5)
B5 H10F 0.9599
B6 C2 1.727(4)
B6 C1 1.733(4)
B6 B11 1.746(5)
B6 B7 1.768(5)
B6 H10G 0.9599
B7 C1 1.706(4)
B7 B12 1.761(5)
B7 B8 1.783(5)
B7 B11 1.789(5)
B7 H10B 0.9601
B8 C1 1.699(4)
B8 B12 1.759(5)
B8 B9 1.766(5)
B8 H10C 0.9601
B9 B10 1.762(4)
B9 B12 1.765(5)
B9 H10H 0.9599
B10 B12 1.765(5)
B10 B11 1.766(5)
B10 H10I 0.9600
B11 B12 1.777(5)
B11 H10D 0.9598
B12 H10E 0.9601
C2 C1 1.640(4)
C18 C17 1.373(4)
C18 C19 1.376(4)
C18 H18 0.9300
C19 C20 1.407(4)
C19 H19 0.9300
C20 C21 1.375(4)
C20 H20 0.9300
C21 C17 1.372(4)
C21 H21 0.9300
C17 H17 0.9300
C8 C3 1.513(4)
C8 C7 1.556(5)
C8 C9 1.558(4)
C9 C5 1.505(4)
C9 H9A 0.9700
C9 H9B 0.9700
C5 C6 1.499(5)
C5 C4 1.516(5)
C5 H5 0.9800
C6 C7 1.302(5)
C6 H6 0.9300
C7 H7 0.9300
C3 C4 1.308(5)
C3 H3 0.9300
C4 C10 1.505(4)
C10 C11 1.498(4)
C11 C16 1.381(4)
C11 C12 1.391(4)
C12 C13 1.400(4)
C12 H12 0.9300
C13 C14 1.383(4)
C13 H13A 0.9300
C14 C15 1.330(5)
C14 H14 0.9300
C15 C16 1.377(5)
C15 H15 0.9300
C16 H16 0.9300
